data_2213167
loop_
_publ_author_name
'V. Dhanasekaran'
'D. Gayathri'
'D. Velmurugan'
'K. Ravikumar'
'M. S. Karthikeyan'

_publ_section_title
;
 2-Bromo-1-(2,4-dichloro-5-fluorophenyl)-3-phenylprop-2-en-1-one
;
_journal_coeditor_code BT2321
_journal_issue 5
_journal_name_full 'Acta Crystallographica Section E'
_journal_page_first o2309
_journal_page_last o2310
_journal_paper_doi 10.1107/S1600536807016145
_journal_volume 63
_journal_year 2007
_chemical_formula_iupac 'C15 H8 Br Cl2 F O'
_chemical_formula_moiety 'C15 H8 Br Cl2 F O'
_chemical_formula_sum 'C15 H8 Br Cl2 F O'
_chemical_formula_weight 374.02
_chemical_name_systematic
;
2-Bromo-1-(2,4-dichloro-5-fluorophenyl)-3-phenylprop-2-en-1-one
;
_space_group_IT_number 7
_symmetry_cell_setting monoclinic
_symmetry_space_group_name_Hall 'P -2yc'
_symmetry_space_group_name_H-M 'P 1 c 1'
_atom_sites_solution_hydrogens geom
_atom_sites_solution_primary direct
_atom_sites_solution_secondary difmap
_audit_creation_method SHELXL-97
_cell_angle_alpha 90.00
_cell_angle_beta 93.284(2)
_cell_angle_gamma 90.00
_cell_formula_units_Z 2
_cell_length_a 6.5423(8)
_cell_length_b 14.3317(16)
_cell_length_c 7.8040(9)
_cell_measurement_reflns_used 2547
_cell_measurement_temperature 293(2)
_cell_measurement_theta_max 24
_cell_measurement_theta_min 7
_cell_volume 730.52(15)
_computing_cell_refinement 'SAINT (Bruker, 2001)'
_computing_data_collection 'SMART (Bruker, 2001)'
_computing_data_reduction SAINT
_computing_molecular_graphics 'PLATON (Spek, 2003)'
_computing_publication_material 'SHELXL97 and PARST (Nardelli, 1995)'
_computing_structure_refinement 'SHELXL97 (Sheldrick, 1997)'
_computing_structure_solution 'SHELXS97 (Sheldrick, 1997)'
_diffrn_ambient_temperature 293(2)
_diffrn_measured_fraction_theta_full 0.985
_diffrn_measured_fraction_theta_max 0.963
_diffrn_measurement_device_type 'Bruker SMART APEX CCD area-detector'
_diffrn_measurement_method \w
_diffrn_radiation_monochromator graphite
_diffrn_radiation_source 'fine-focus sealed tube'
_diffrn_radiation_type MoK\a
_diffrn_radiation_wavelength 0.71073
_diffrn_reflns_av_R_equivalents 0.0358
_diffrn_reflns_av_sigmaI/netI 0.0491
_diffrn_reflns_limit_h_max 8
_diffrn_reflns_limit_h_min -8
_diffrn_reflns_limit_k_max 18
_diffrn_reflns_limit_k_min -18
_diffrn_reflns_limit_l_max 10
_diffrn_reflns_limit_l_min -10
_diffrn_reflns_number 7433
_diffrn_reflns_theta_full 25.00
_diffrn_reflns_theta_max 27.98
_diffrn_reflns_theta_min 2.98
_diffrn_standards_number 0
_exptl_absorpt_coefficient_mu 3.181
_exptl_absorpt_correction_type none
_exptl_absorpt_process_details 'not measured'
_exptl_crystal_colour colourless
_exptl_crystal_density_diffrn 1.700
_exptl_crystal_density_method 'not measured'
_exptl_crystal_description block
_exptl_crystal_F_000 368
_exptl_crystal_size_max 0.23
_exptl_crystal_size_mid 0.22
_exptl_crystal_size_min 0.21
_refine_diff_density_max 0.268
_refine_diff_density_min -0.451
_refine_ls_abs_structure_details 'Flack (1983), 1526 Friedel pairs'
_refine_ls_abs_structure_Flack 0.049(9)
_refine_ls_extinction_method none
_refine_ls_goodness_of_fit_ref 0.926
_refine_ls_hydrogen_treatment constr
_refine_ls_matrix_type full
_refine_ls_number_parameters 182
_refine_ls_number_reflns 3234
_refine_ls_number_restraints 2
_refine_ls_restrained_S_all 0.926
_refine_ls_R_factor_all 0.0332
_refine_ls_R_factor_gt 0.0303
_refine_ls_shift/su_max 0.001
_refine_ls_shift/su_mean 0.000
_refine_ls_structure_factor_coef Fsqd
_refine_ls_weighting_details 'calc w=1/[\s^2^(Fo^2^)+(0.0443P)^2^] where P=(Fo^2^+2Fc^2^)/3'
_refine_ls_weighting_scheme calc
_refine_ls_wR_factor_gt 0.0758
_refine_ls_wR_factor_ref 0.0771
_reflns_number_gt 2946
_reflns_number_total 3234
_reflns_threshold_expression I>2\s(I)
_cod_data_source_file bt2321.cif
_cod_data_source_block I
_cod_original_sg_symbol_H-M 'P c'
_cod_database_code 2213167
_cod_database_fobs_code 2213167

loop_
_symmetry_equiv_pos_as_xyz
'x, y, z'
'x, -y, z+1/2'

loop_
_atom_site_type_symbol
_atom_site_label
_atom_site_fract_x
_atom_site_fract_y
_atom_site_fract_z
_atom_site_U_iso_or_equiv
_atom_site_adp_type
_atom_site_calc_flag
_atom_site_refinement_flags
_atom_site_occupancy
C C11 0.1716(4) 0.8902(2) 1.2368(4) 0.0479(6) Uani d . 1
H H11 0.1680 0.9100 1.1232 0.058 Uiso calc R 1
C C14 0.1783(5) 0.8324(2) 1.5753(4) 0.0572(7) Uani d . 1
H H14 0.1820 0.8137 1.6896 0.069 Uiso calc R 1
C C6 0.7765(4) 0.68072(19) 1.0157(3) 0.0390(5) Uani d . 1
O O1 0.8629(4) 0.82168(18) 0.8876(4) 0.0697(7) Uani d . 1
Br Br1 0.51893(6) 0.949618(19) 0.96276(6) 0.06318(12) Uani d . 1
Cl Cl1 0.41476(13) 0.64533(7) 0.84447(12) 0.0693(2) Uani d . 1
Cl Cl2 0.9229(2) 0.37594(7) 1.08241(14) 0.0858(3) Uani d . 1
C C10 0.3316(4) 0.83416(17) 1.3012(3) 0.0388(5) Uani d . 1
C C9 0.4953(4) 0.79877(18) 1.1989(3) 0.0408(5) Uani d . 1
H H9 0.5501 0.7421 1.2370 0.049 Uiso calc R 1
C C7 0.7464(4) 0.7827(2) 0.9782(3) 0.0426(5) Uani d . 1
C C8 0.5797(4) 0.83285(17) 1.0616(3) 0.0387(5) Uani d . 1
C C3 0.8614(6) 0.4926(2) 1.0589(4) 0.0579(8) Uani d . 1
C C4 0.9998(6) 0.5590(2) 1.1188(5) 0.0624(9) Uani d . 1
C C2 0.6812(5) 0.5191(2) 0.9783(4) 0.0537(7) Uani d . 1
H H2 0.5874 0.4745 0.9375 0.064 Uiso calc R 1
C C15 0.3309(5) 0.8054(2) 1.4729(4) 0.0509(6) Uani d . 1
H H15 0.4358 0.7673 1.5180 0.061 Uiso calc R 1
C C13 0.0205(5) 0.8868(2) 1.5099(4) 0.0540(7) Uani d . 1
H H13 -0.0848 0.9038 1.5787 0.065 Uiso calc R 1
C C1 0.6383(4) 0.6134(2) 0.9575(4) 0.0447(6) Uani d . 1
F F1 1.1777(5) 0.5336(2) 1.1997(5) 0.1045(10) Uani d . 1
C C5 0.9604(5) 0.6528(2) 1.0979(4) 0.0558(7) Uani d . 1
H H5 1.0557 0.6969 1.1383 0.067 Uiso calc R 1
C C12 0.0183(5) 0.9164(3) 1.3409(5) 0.0564(7) Uani d . 1
H H12 -0.0876 0.9543 1.2972 0.068 Uiso calc R 1

loop_
_atom_site_aniso_label
_atom_site_aniso_U_11
_atom_site_aniso_U_22
_atom_site_aniso_U_33
_atom_site_aniso_U_12
_atom_site_aniso_U_13
_atom_site_aniso_U_23
C11 0.0504(14) 0.0470(16) 0.0471(13) 0.0019(12) 0.0094(11) 0.0025(12)
C14 0.0716(19) 0.0533(17) 0.0486(15) -0.0015(14) 0.0205(14) 0.0018(13)
C6 0.0406(12) 0.0387(13) 0.0388(12) 0.0016(10) 0.0108(9) 0.0022(10)
O1 0.0774(15) 0.0575(14) 0.0789(14) 0.0051(12) 0.0448(12) 0.0197(11)
Br1 0.06733(18) 0.04129(15) 0.0833(2) 0.00997(14) 0.02486(14) 0.02542(15)
Cl1 0.0586(4) 0.0580(5) 0.0882(6) -0.0009(4) -0.0211(4) 0.0003(4)
Cl2 0.1233(9) 0.0457(4) 0.0902(6) 0.0313(5) 0.0229(6) 0.0158(4)
C10 0.0458(12) 0.0298(11) 0.0414(12) -0.0039(9) 0.0079(10) -0.0018(9)
C9 0.0479(13) 0.0297(12) 0.0455(12) 0.0012(10) 0.0083(10) 0.0011(10)
C7 0.0467(13) 0.0414(14) 0.0404(12) 0.0022(11) 0.0080(10) 0.0044(10)
C8 0.0443(12) 0.0269(11) 0.0455(13) 0.0025(9) 0.0073(10) 0.0026(10)
C3 0.081(2) 0.0403(16) 0.0548(16) 0.0173(15) 0.0214(15) 0.0095(14)
C4 0.0594(18) 0.061(2) 0.0660(19) 0.0221(16) 0.0001(15) 0.0099(16)
C2 0.0682(18) 0.0393(15) 0.0543(15) -0.0012(13) 0.0105(13) 0.0001(12)
C15 0.0593(16) 0.0415(15) 0.0535(14) 0.0029(13) 0.0173(12) 0.0086(12)
C13 0.0552(15) 0.0474(15) 0.0621(18) -0.0035(13) 0.0272(15) -0.0078(12)
C1 0.0452(14) 0.0420(15) 0.0470(14) 0.0078(11) 0.0042(11) 0.0067(11)
F1 0.0829(17) 0.0878(18) 0.139(3) 0.0380(14) -0.0305(17) 0.0170(18)
C5 0.0523(15) 0.0499(17) 0.0652(18) 0.0065(13) 0.0020(13) 0.0029(14)
C12 0.0484(16) 0.0513(17) 0.0704(19) 0.0063(13) 0.0119(13) 0.0014(15)

loop_
_atom_type_symbol
_atom_type_description
_atom_type_scat_dispersion_real
_atom_type_scat_dispersion_imag
_atom_type_scat_source
C C 0.0033 0.0016 'International Tables Vol C Tables 4.2.6.8 and 6.1.1.4'
H H 0.0000 0.0000 'International Tables Vol C Tables 4.2.6.8 and 6.1.1.4'
O O 0.0106 0.0060 'International Tables Vol C Tables 4.2.6.8 and 6.1.1.4'
F F 0.0171 0.0103 'International Tables Vol C Tables 4.2.6.8 and 6.1.1.4'
Cl Cl 0.1484 0.1585 'International Tables Vol C Tables 4.2.6.8 and 6.1.1.4'
Br Br -0.2901 2.4595 'International Tables Vol C Tables 4.2.6.8 and 6.1.1.4'

loop_
_geom_angle_atom_site_label_1
_geom_angle_atom_site_label_2
_geom_angle_atom_site_label_3
_geom_angle
C12 C11 C10 120.1(3)
C12 C11 H11 119.9
C10 C11 H11 119.9
C13 C14 C15 120.2(3)
C13 C14 H14 119.9
C15 C14 H14 119.9
C1 C6 C5 119.0(3)
C1 C6 C7 122.7(2)
C5 C6 C7 118.1(2)
C11 C10 C15 118.2(2)
C11 C10 C9 124.2(2)
C15 C10 C9 117.5(2)
C8 C9 C10 131.7(2)
C8 C9 H9 114.2
C10 C9 H9 114.2
O1 C7 C8 122.5(3)
O1 C7 C6 119.0(2)
C8 C7 C6 118.5(2)
C9 C8 C7 121.7(2)
C9 C8 Br1 124.9(2)
C7 C8 Br1 113.3(2)
C2 C3 C4 120.0(3)
C2 C3 Cl2 120.7(3)
C4 C3 Cl2 119.3(3)
F1 C4 C3 120.6(3)
F1 C4 C5 118.1(4)
C3 C4 C5 121.3(3)
C3 C2 C1 119.4(3)
C3 C2 H2 120.3
C1 C2 H2 120.3
C14 C15 C10 121.1(3)
C14 C15 H15 119.5
C10 C15 H15 119.5
C14 C13 C12 119.7(3)
C14 C13 H13 120.1
C12 C13 H13 120.1
C6 C1 C2 121.1(3)
C6 C1 Cl1 120.2(2)
C2 C1 Cl1 118.5(2)
C4 C5 C6 119.1(3)
C4 C5 H5 120.4
C6 C5 H5 120.4
C11 C12 C13 120.7(3)
C11 C12 H12 119.7
C13 C12 H12 119.7

loop_
_geom_bond_atom_site_label_1
_geom_bond_atom_site_label_2
_geom_bond_distance
C11 C12 1.379(4)
C11 C10 1.390(4)
C11 H11 0.9300
C14 C13 1.369(5)
C14 C15 1.370(4)
C14 H14 0.9300
C6 C1 1.381(4)
C6 C5 1.390(4)
C6 C7 1.502(4)
O1 C7 1.206(4)
Br1 C8 1.876(2)
Cl1 C1 1.726(3)
Cl2 C3 1.727(3)
C10 C15 1.403(4)
C10 C9 1.463(4)
C9 C8 1.326(4)
C9 H9 0.9300
C7 C8 1.487(4)
C3 C2 1.358(5)
C3 C4 1.377(6)
C4 F1 1.342(4)
C4 C5 1.377(5)
C2 C1 1.388(4)
C2 H2 0.9300
C15 H15 0.9300
C13 C12 1.384(5)
C13 H13 0.9300
C5 H5 0.9300
C12 H12 0.9300

loop_
_geom_hbond_atom_site_label_D
_geom_hbond_atom_site_label_H
_geom_hbond_atom_site_label_A
_geom_hbond_distance_DH
_geom_hbond_distance_HA
_geom_hbond_distance_DA
_geom_hbond_angle_DHA
C11 H11 Br1 0.93 2.74 3.319(3) 121.5

loop_
_geom_torsion_atom_site_label_1
_geom_torsion_atom_site_label_2
_geom_torsion_atom_site_label_3
_geom_torsion_atom_site_label_4
_geom_torsion
C12 C11 C10 C15 0.3(4)
C12 C11 C10 C9 176.7(3)
C11 C10 C9 C8 29.2(5)
C15 C10 C9 C8 -154.4(3)
C1 C6 C7 O1 -113.4(3)
C5 C6 C7 O1 60.2(4)
C1 C6 C7 C8 69.6(3)
C5 C6 C7 C8 -116.8(3)
C10 C9 C8 C7 -179.6(3)
C10 C9 C8 Br1 4.9(4)
O1 C7 C8 C9 -158.6(3)
C6 C7 C8 C9 18.3(4)
O1 C7 C8 Br1 17.4(4)
C6 C7 C8 Br1 -165.8(2)
C2 C3 C4 F1 179.5(4)
Cl2 C3 C4 F1 -2.2(5)
C2 C3 C4 C5 -0.5(5)
Cl2 C3 C4 C5 177.8(3)
C4 C3 C2 C1 -0.1(5)
Cl2 C3 C2 C1 -178.3(2)
C13 C14 C15 C10 1.4(5)
C11 C10 C15 C14 -0.7(4)
C9 C10 C15 C14 -177.4(3)
C15 C14 C13 C12 -1.6(5)
C5 C6 C1 C2 -0.6(4)
C7 C6 C1 C2 172.9(3)
C5 C6 C1 Cl1 -176.4(2)
C7 C6 C1 Cl1 -2.9(3)
C3 C2 C1 C6 0.6(4)
C3 C2 C1 Cl1 176.5(2)
F1 C4 C5 C6 -179.5(3)
C3 C4 C5 C6 0.5(6)
C1 C6 C5 C4 0.1(5)
C7 C6 C5 C4 -173.8(3)
C10 C11 C12 C13 -0.5(5)
C14 C13 C12 C11 1.2(5)

loop_
_cod_related_entry_id
_cod_related_entry_database
_cod_related_entry_code
1 ChemSpider 30655211
